data_7706378
loop_
_publ_author_name
'Xu, Zou-Hong'
'Huang, Zi-Qing'
'Liu, Xiao-Hui'
'Zhao, Yue'
'Lu, Yi'
'Sun, Wei-Yin'

_publ_section_title
;
 Luminescent silver(i) complexes with pyrazole-tetraphenylethene ligands:
 turn-on fluorescence due to the coordination-driven rigidification and
 solvent-oriented structural transformation.
;
_journal_issue 6
_journal_name_full 'Dalton transactions (Cambridge, England : 2003)'
_journal_page_first 2183
_journal_page_last 2191
_journal_paper_doi 10.1039/d0dt04100a
_journal_volume 50
_journal_year 2021
_chemical_formula_sum 'C38 H28 Ag2 N10 O6'
_chemical_formula_weight 936.44
_space_group_crystal_system orthorhombic
_space_group_IT_number 19
_space_group_name_Hall 'P 2ac 2ab'
_space_group_name_H-M_alt 'P 21 21 21'
_atom_sites_solution_hydrogens geom
_audit_creation_method SHELXL-2018/3
_audit_update_record
;
2020-12-01 deposited with the CCDC.	2021-01-11 downloaded from the CCDC.
;
_cell_angle_alpha 90
_cell_angle_beta 90
_cell_angle_gamma 90
_cell_formula_units_Z 4
_cell_length_a 9.953(2)
_cell_length_b 13.918(3)
_cell_length_c 25.775(5)
_cell_measurement_reflns_used 6267
_cell_measurement_temperature 193(2)
_cell_measurement_theta_max 27.22
_cell_measurement_theta_min 2.19
_cell_volume 3570.5(13)
_computing_structure_refinement 'SHELXL-2018/3 (Sheldrick, 2018)'
_computing_structure_solution 'SHELXT 2014/5 (Sheldrick, 2014)'
_diffrn_ambient_temperature 193(2)
_diffrn_measured_fraction_theta_full 0.999
_diffrn_measured_fraction_theta_max 0.998
_diffrn_measurement_device_type 'Bruker APEX-II CCD'
_diffrn_measurement_method '\f and \w scans'
_diffrn_radiation_type MoK\a
_diffrn_radiation_wavelength 0.71073
_diffrn_reflns_av_R_equivalents 0.0820
_diffrn_reflns_av_unetI/netI 0.0767
_diffrn_reflns_Laue_measured_fraction_full 0.999
_diffrn_reflns_Laue_measured_fraction_max 0.998
_diffrn_reflns_limit_h_max 11
_diffrn_reflns_limit_h_min -12
_diffrn_reflns_limit_k_max 18
_diffrn_reflns_limit_k_min -18
_diffrn_reflns_limit_l_max 33
_diffrn_reflns_limit_l_min -33
_diffrn_reflns_number 33591
_diffrn_reflns_point_group_measured_fraction_full 1.000
_diffrn_reflns_point_group_measured_fraction_max 0.997
_diffrn_reflns_theta_full 25.242
_diffrn_reflns_theta_max 27.530
_diffrn_reflns_theta_min 2.154
_exptl_absorpt_coefficient_mu 1.161
_exptl_crystal_colour colorless
_exptl_crystal_density_diffrn 1.742
_exptl_crystal_description block
_exptl_crystal_F_000 1872
_exptl_crystal_size_max 0.120
_exptl_crystal_size_mid 0.110
_exptl_crystal_size_min 0.080
_refine_diff_density_max 0.565
_refine_diff_density_min -0.805
_refine_diff_density_rms 0.091
_refine_ls_abs_structure_details
;
 Flack x determined using 1961 quotients [(I+)-(I-)]/[(I+)+(I-)]
 (Parsons, Flack and Wagner, Acta Cryst. B69 (2013) 249-259).
;
_refine_ls_abs_structure_Flack -0.03(2)
_refine_ls_extinction_method none
_refine_ls_goodness_of_fit_ref 1.033
_refine_ls_hydrogen_treatment constr
_refine_ls_matrix_type full
_refine_ls_number_parameters 505
_refine_ls_number_reflns 8197
_refine_ls_number_restraints 0
_refine_ls_restrained_S_all 1.033
_refine_ls_R_factor_all 0.0853
_refine_ls_R_factor_gt 0.0431
_refine_ls_shift/su_max 0.001
_refine_ls_shift/su_mean 0.000
_refine_ls_structure_factor_coef Fsqd
_refine_ls_weighting_details 'w=1/[\s^2^(Fo^2^)+(0.0348P)^2^] where P=(Fo^2^+2Fc^2^)/3'
_refine_ls_weighting_scheme calc
_refine_ls_wR_factor_gt 0.0826
_refine_ls_wR_factor_ref 0.1015
_reflns_Friedel_coverage 0.788
_reflns_Friedel_fraction_full 1.000
_reflns_Friedel_fraction_max 0.996
_reflns_number_gt 5723
_reflns_number_total 8197
_reflns_threshold_expression 'I > 2\s(I)'
_cod_data_source_file d0dt04100a2.cif
_cod_data_source_block 7
_cod_depositor_comments 'Adding full bibliography for 7706376--7706381.cif.'
_cod_database_code 7706378
_shelx_shelxl_version_number 2018/3
_shelx_space_group_comment
;
The symmetry employed for this shelxl refinement is uniquely defined
by the following loop, which should always be used as a source of
symmetry information in preference to the above space-group names.
They are only intended as comments.
;
_shelx_estimated_absorpt_t_min 0.873
_shelx_estimated_absorpt_t_max 0.913

loop_
_space_group_symop_operation_xyz
'x, y, z'
'-x+1/2, -y, z+1/2'
'-x, y+1/2, -z+1/2'
'x+1/2, -y+1/2, -z'

loop_
_atom_site_label
_atom_site_type_symbol
_atom_site_fract_x
_atom_site_fract_y
_atom_site_fract_z
_atom_site_U_iso_or_equiv
_atom_site_adp_type
_atom_site_occupancy
_atom_site_site_symmetry_order
_atom_site_calc_flag
_atom_site_refinement_flags_posn
_atom_site_refinement_flags_adp
_atom_site_refinement_flags_occupancy
_atom_site_disorder_assembly
_atom_site_disorder_group
Ag1 Ag 0.74193(7) 0.45320(4) 0.30115(2) 0.03867(16) Uani 1 1 d . . . . .
Ag2 Ag 0.49997(8) 0.36779(4) 0.75169(3) 0.04947(17) Uani 1 1 d . . . . .
C1 C 0.3282(8) 0.4312(5) 0.5312(2) 0.0283(17) Uani 1 1 d . . . . .
C2 C 0.3588(8) 0.3518(5) 0.5051(2) 0.0289(17) Uani 1 1 d . . . . .
C3 C 0.2881(8) 0.4321(4) 0.5871(2) 0.0266(17) Uani 1 1 d . . . . .
C4 C 0.1761(8) 0.3803(5) 0.6037(3) 0.0335(17) Uani 1 1 d . . . . .
H4 H 0.120920 0.348510 0.578947 0.040 Uiso 1 1 calc R U . . .
C5 C 0.1447(8) 0.3748(5) 0.6560(2) 0.0306(16) Uani 1 1 d . . . . .
H5 H 0.069345 0.338551 0.667308 0.037 Uiso 1 1 calc R U . . .
C6 C 0.2238(8) 0.4222(4) 0.6912(2) 0.0284(17) Uani 1 1 d . . . . .
C7 C 0.3274(8) 0.4796(5) 0.6752(3) 0.0325(18) Uani 1 1 d . . . . .
H7 H 0.376592 0.515919 0.699975 0.039 Uiso 1 1 calc R U . . .
C8 C 0.3612(8) 0.4850(5) 0.6232(2) 0.0304(17) Uani 1 1 d . . . . .
H8 H 0.433656 0.524457 0.612187 0.037 Uiso 1 1 calc R U . . .
C9 C 0.3287(8) 0.5274(5) 0.5057(2) 0.0312(18) Uani 1 1 d . . . . .
C10 C 0.2129(9) 0.5833(5) 0.5075(3) 0.038(2) Uani 1 1 d . . . . .
H10 H 0.135869 0.559730 0.525133 0.045 Uiso 1 1 calc R U . . .
C11 C 0.2083(8) 0.6727(5) 0.4840(3) 0.035(2) Uani 1 1 d . . . . .
H11 H 0.128032 0.709540 0.485079 0.042 Uiso 1 1 calc R U . . .
C12 C 0.3198(9) 0.7081(5) 0.4591(3) 0.0305(18) Uani 1 1 d . . . . .
C13 C 0.4376(8) 0.6558(5) 0.4583(3) 0.0315(17) Uani 1 1 d . . . . .
H13 H 0.515179 0.680901 0.441650 0.038 Uiso 1 1 calc R U . . .
C14 C 0.4419(8) 0.5665(5) 0.4818(2) 0.0298(17) Uani 1 1 d . . . . .
H14 H 0.523546 0.531157 0.481784 0.036 Uiso 1 1 calc R U . . .
C15 C 0.3804(8) 0.3555(5) 0.4476(2) 0.0297(17) Uani 1 1 d . . . . .
C16 C 0.2750(8) 0.3740(5) 0.4135(2) 0.0369(18) Uani 1 1 d . . . . .
H16 H 0.187632 0.385426 0.426937 0.044 Uiso 1 1 calc R U . . .
C17 C 0.2951(8) 0.3760(5) 0.3603(2) 0.0331(17) Uani 1 1 d . . . . .
H17 H 0.222050 0.389007 0.337653 0.040 Uiso 1 1 calc R U . . .
C18 C 0.4209(8) 0.3590(5) 0.3404(2) 0.0276(16) Uani 1 1 d . . . . .
C19 C 0.5290(8) 0.3412(4) 0.3735(2) 0.0271(17) Uani 1 1 d . . . . .
H19 H 0.616398 0.331359 0.359686 0.033 Uiso 1 1 calc R U . . .
C20 C 0.5085(8) 0.3381(5) 0.4265(2) 0.0286(16) Uani 1 1 d . . . . .
H20 H 0.581644 0.323953 0.448859 0.034 Uiso 1 1 calc R U . . .
C21 C 0.3631(8) 0.2530(5) 0.5268(2) 0.0279(17) Uani 1 1 d . . . . .
C22 C 0.3230(9) 0.1737(5) 0.4971(3) 0.0330(19) Uani 1 1 d . . . . .
H22 H 0.298343 0.183803 0.461917 0.040 Uiso 1 1 calc R U . . .
C23 C 0.3180(9) 0.0827(5) 0.5164(3) 0.035(2) Uani 1 1 d . . . . .
H23 H 0.287126 0.031475 0.495190 0.042 Uiso 1 1 calc R U . . .
C24 C 0.3578(8) 0.0647(5) 0.5672(2) 0.0293(17) Uani 1 1 d . . . . .
C25 C 0.4074(8) 0.1404(5) 0.5972(2) 0.0301(17) Uani 1 1 d . . . . .
H25 H 0.440291 0.128406 0.631223 0.036 Uiso 1 1 calc R U . . .
C26 C 0.4085(8) 0.2324(5) 0.5775(3) 0.0313(18) Uani 1 1 d . . . . .
H26 H 0.440817 0.283388 0.598561 0.038 Uiso 1 1 calc R U . . .
C27 C 0.0758(9) 0.4013(5) 0.7685(3) 0.038(2) Uani 1 1 d . . . . .
H27 H -0.009278 0.402805 0.751865 0.046 Uiso 1 1 calc R U . . .
C28 C 0.0986(10) 0.3871(6) 0.8207(3) 0.048(2) Uani 1 1 d . . . . .
H28 H 0.033937 0.377266 0.847339 0.057 Uiso 1 1 calc R U . . .
C29 C 0.2382(12) 0.3906(6) 0.8256(2) 0.050(2) Uani 1 1 d . . . . .
H29 H 0.284557 0.382540 0.857530 0.060 Uiso 1 1 calc R U . . .
C30 C 0.2034(9) 0.8447(6) 0.4152(3) 0.046(2) Uani 1 1 d . . . . .
H30 H 0.114336 0.820273 0.413820 0.055 Uiso 1 1 calc R U . . .
C31 C 0.2465(12) 0.9335(5) 0.3982(3) 0.045(2) Uani 1 1 d . . . . .
H31 H 0.193820 0.982765 0.382847 0.054 Uiso 1 1 calc R U . . .
C32 C 0.3815(9) 0.9352(5) 0.4081(3) 0.0367(19) Uani 1 1 d . . . . .
H32 H 0.437641 0.988571 0.400432 0.044 Uiso 1 1 calc R U . . .
C33 C 0.3546(9) 0.3376(5) 0.2481(3) 0.0365(18) Uani 1 1 d . . . . .
H33 H 0.262733 0.321068 0.252760 0.044 Uiso 1 1 calc R U . . .
C34 C 0.4226(9) 0.3445(5) 0.2015(3) 0.043(2) Uani 1 1 d . . . . .
H34 H 0.388007 0.333777 0.167637 0.051 Uiso 1 1 calc R U . . .
C35 C 0.5510(9) 0.3701(6) 0.2149(3) 0.040(2) Uani 1 1 d . . . . .
H35 H 0.620739 0.380460 0.190366 0.048 Uiso 1 1 calc R U . . .
C36 C 0.3673(9) -0.1142(5) 0.5607(3) 0.042(2) Uani 1 1 d . . . . .
H36 H 0.393463 -0.119955 0.525412 0.051 Uiso 1 1 calc R U . . .
C37 C 0.3412(9) -0.1881(5) 0.5930(3) 0.041(2) Uani 1 1 d . . . . .
H37 H 0.343328 -0.254844 0.585403 0.050 Uiso 1 1 calc R U . . .
C38 C 0.3103(9) -0.1438(5) 0.6405(3) 0.039(2) Uani 1 1 d . . . . .
H38 H 0.289593 -0.177689 0.671421 0.047 Uiso 1 1 calc R U . . .
N1 N 0.1958(7) 0.4127(4) 0.7456(2) 0.0309(14) Uani 1 1 d . . . . .
N2 N 0.2986(7) 0.4063(4) 0.7807(2) 0.0389(17) Uani 1 1 d . . . . .
N3 N 0.3130(7) 0.7991(4) 0.4343(2) 0.0332(16) Uani 1 1 d . . . . .
N4 N 0.4261(7) 0.8541(4) 0.4298(2) 0.0362(16) Uani 1 1 d . . . . .
N5 N 0.4441(7) 0.3588(4) 0.2859(2) 0.0304(15) Uani 1 1 d . . . . .
N6 N 0.5675(7) 0.3789(5) 0.26574(19) 0.0334(15) Uani 1 1 d . . . . .
N7 N 0.3499(7) -0.0297(4) 0.5870(2) 0.0324(15) Uani 1 1 d . . . . .
N8 N 0.3135(7) -0.0502(4) 0.63686(19) 0.0350(15) Uani 1 1 d . . . . .
N9 N 0.7348(8) 0.3732(4) 0.6903(3) 0.0460(16) Uani 1 1 d . . . . .
N10 N 0.9410(8) 0.3441(5) 0.2359(3) 0.0457(19) Uani 1 1 d . . . . .
O1 O 0.6280(7) 0.3587(5) 0.6661(2) 0.0585(18) Uani 1 1 d . . . . .
O2 O 0.7301(7) 0.3800(3) 0.73975(19) 0.0519(16) Uani 1 1 d . . . . .
O3 O 0.8419(7) 0.3819(5) 0.6679(3) 0.074(2) Uani 1 1 d . . . . .
O4 O 0.8919(8) 0.4252(4) 0.2255(3) 0.066(2) Uani 1 1 d . . . . .
O5 O 0.9090(9) 0.3052(5) 0.2761(2) 0.078(3) Uani 1 1 d . . . . .
O6 O 1.0170(8) 0.3029(4) 0.2046(3) 0.073(2) Uani 1 1 d . . . . .

loop_
_atom_site_aniso_label
_atom_site_aniso_U_11
_atom_site_aniso_U_22
_atom_site_aniso_U_33
_atom_site_aniso_U_23
_atom_site_aniso_U_13
_atom_site_aniso_U_12
Ag1 0.0465(4) 0.0421(3) 0.0274(2) -0.0005(2) -0.0042(3) -0.0065(3)
Ag2 0.0393(4) 0.0530(3) 0.0561(4) 0.0049(3) -0.0005(3) 0.0005(4)
C1 0.031(5) 0.028(4) 0.026(3) 0.004(3) 0.003(3) 0.001(3)
C2 0.030(5) 0.030(4) 0.026(3) 0.003(3) 0.005(3) -0.002(3)
C3 0.028(5) 0.025(3) 0.028(3) 0.002(3) 0.005(3) 0.005(3)
C4 0.035(5) 0.036(4) 0.030(4) -0.009(3) 0.006(3) -0.005(4)
C5 0.029(5) 0.036(4) 0.027(3) 0.000(3) 0.003(3) -0.003(4)
C6 0.037(5) 0.025(3) 0.023(3) 0.003(2) 0.008(3) 0.000(3)
C7 0.039(5) 0.033(4) 0.025(3) -0.001(3) -0.006(3) -0.007(4)
C8 0.033(5) 0.032(4) 0.026(3) -0.001(3) 0.001(3) -0.003(3)
C9 0.041(5) 0.031(4) 0.022(3) -0.001(3) 0.005(3) 0.002(4)
C10 0.036(6) 0.039(4) 0.038(4) 0.007(3) 0.012(4) -0.001(4)
C11 0.034(6) 0.036(4) 0.036(4) -0.002(3) 0.008(3) 0.006(4)
C12 0.037(5) 0.029(4) 0.026(4) -0.001(3) 0.002(3) 0.002(3)
C13 0.028(5) 0.034(4) 0.032(4) -0.001(3) 0.004(3) -0.005(3)
C14 0.030(5) 0.031(4) 0.029(3) 0.000(3) 0.001(3) 0.001(3)
C15 0.036(5) 0.031(4) 0.022(3) 0.002(3) 0.003(3) 0.000(3)
C16 0.029(5) 0.050(4) 0.032(3) 0.007(3) 0.003(3) 0.004(4)
C17 0.035(5) 0.036(4) 0.028(3) 0.003(3) -0.005(3) 0.001(4)
C18 0.031(5) 0.025(3) 0.027(3) 0.001(3) 0.001(3) 0.000(3)
C19 0.031(5) 0.027(3) 0.024(3) 0.001(3) 0.003(3) 0.005(3)
C20 0.026(5) 0.036(4) 0.024(3) 0.000(3) -0.003(3) 0.002(4)
C21 0.030(5) 0.032(4) 0.021(3) 0.000(3) 0.006(3) 0.001(3)
C22 0.041(5) 0.040(4) 0.019(3) 0.000(3) 0.009(3) 0.001(4)
C23 0.047(6) 0.034(4) 0.024(4) -0.004(3) 0.008(3) -0.002(4)
C24 0.035(5) 0.030(4) 0.023(3) -0.003(3) 0.007(3) 0.005(3)
C25 0.035(5) 0.032(4) 0.024(3) 0.001(3) 0.000(3) -0.003(3)
C26 0.033(5) 0.033(4) 0.028(4) -0.005(3) 0.006(3) -0.002(4)
C27 0.038(6) 0.043(5) 0.033(4) -0.003(3) 0.008(4) 0.001(4)
C28 0.056(7) 0.056(5) 0.031(4) 0.001(4) 0.013(4) -0.007(5)
C29 0.066(7) 0.062(5) 0.022(3) 0.007(3) 0.003(5) -0.002(6)
C30 0.037(6) 0.059(5) 0.042(4) 0.010(4) 0.002(4) 0.003(4)
C31 0.056(6) 0.036(4) 0.042(4) 0.014(3) 0.011(5) 0.002(5)
C32 0.048(6) 0.035(4) 0.027(4) -0.002(3) 0.000(4) -0.005(4)
C33 0.038(5) 0.039(4) 0.032(4) 0.004(3) -0.009(4) -0.005(3)
C34 0.062(7) 0.038(4) 0.028(4) 0.003(4) -0.015(4) -0.004(4)
C35 0.055(6) 0.047(5) 0.020(3) -0.002(3) -0.002(3) -0.004(5)
C36 0.059(6) 0.036(4) 0.032(4) -0.006(3) 0.010(4) 0.003(4)
C37 0.060(7) 0.029(4) 0.036(4) 0.001(3) 0.006(4) 0.000(4)
C38 0.056(6) 0.033(4) 0.029(4) 0.005(3) 0.001(3) -0.001(4)
N1 0.037(4) 0.036(3) 0.020(3) 0.000(2) 0.002(3) -0.003(3)
N2 0.037(5) 0.054(4) 0.027(3) 0.005(3) 0.000(3) 0.007(3)
N3 0.037(5) 0.033(3) 0.030(3) 0.005(2) -0.003(3) 0.000(3)
N4 0.043(5) 0.040(4) 0.026(3) 0.003(3) -0.002(3) -0.011(3)
N5 0.031(4) 0.036(3) 0.023(3) 0.002(2) -0.005(3) -0.006(3)
N6 0.036(4) 0.045(4) 0.019(3) -0.004(3) 0.003(3) -0.009(3)
N7 0.049(5) 0.025(3) 0.023(3) 0.000(2) 0.009(3) 0.001(3)
N8 0.049(5) 0.034(3) 0.021(3) 0.002(3) 0.007(3) 0.001(3)
N9 0.041(5) 0.038(3) 0.059(4) 0.012(3) 0.008(4) 0.008(4)
N10 0.041(5) 0.030(4) 0.066(5) -0.007(3) 0.007(4) -0.005(3)
O1 0.043(5) 0.084(5) 0.048(4) -0.007(3) -0.003(3) -0.006(4)
O2 0.060(5) 0.047(3) 0.049(3) 0.006(3) -0.010(3) 0.003(4)
O3 0.042(5) 0.086(5) 0.095(5) 0.040(4) 0.017(4) 0.010(4)
O4 0.059(5) 0.042(4) 0.098(5) 0.003(3) 0.028(4) 0.006(3)
O5 0.133(8) 0.060(4) 0.043(4) 0.007(3) 0.004(4) 0.039(5)
O6 0.071(6) 0.044(3) 0.105(6) -0.010(4) 0.049(5) 0.006(4)

loop_
_atom_type_symbol
_atom_type_description
_atom_type_scat_dispersion_real
_atom_type_scat_dispersion_imag
_atom_type_scat_source
C C 0.0033 0.0016 'International Tables Vol C Tables 4.2.6.8 and 6.1.1.4'
H H 0.0000 0.0000 'International Tables Vol C Tables 4.2.6.8 and 6.1.1.4'
Ag Ag -0.8971 1.1015 'International Tables Vol C Tables 4.2.6.8 and 6.1.1.4'
N N 0.0061 0.0033 'International Tables Vol C Tables 4.2.6.8 and 6.1.1.4'
O O 0.0106 0.0060 'International Tables Vol C Tables 4.2.6.8 and 6.1.1.4'

loop_
_geom_angle_atom_site_label_1
_geom_angle_atom_site_label_2
_geom_angle_atom_site_label_3
_geom_angle
_geom_angle_site_symmetry_1
_geom_angle_site_symmetry_3
_geom_angle_publ_flag
N8 Ag1 N6 146.6(2) 4_556 . ?
N8 Ag1 O4 118.0(2) 4_556 . ?
N6 Ag1 O4 94.2(2) . . ?
N2 Ag2 O2 157.7(2) . . ?
N2 Ag2 O1 139.4(2) . . ?
O2 Ag2 O1 52.78(19) . . ?
C2 C1 C9 121.4(6) . . ?
C2 C1 C3 123.8(6) . . ?
C9 C1 C3 114.7(5) . . ?
C1 C2 C21 125.8(6) . . ?
C1 C2 C15 120.4(6) . . ?
C21 C2 C15 113.6(6) . . ?
C8 C3 C4 119.1(6) . . ?
C8 C3 C1 120.6(7) . . ?
C4 C3 C1 120.3(6) . . ?
C5 C4 C3 120.4(7) . . ?
C5 C4 H4 119.8 . . ?
C3 C4 H4 119.8 . . ?
C6 C5 C4 119.3(7) . . ?
C6 C5 H5 120.4 . . ?
C4 C5 H5 120.4 . . ?
C7 C6 C5 120.9(6) . . ?
C7 C6 N1 119.7(6) . . ?
C5 C6 N1 119.4(6) . . ?
C6 C7 C8 120.5(7) . . ?
C6 C7 H7 119.8 . . ?
C8 C7 H7 119.8 . . ?
C7 C8 C3 119.5(7) . . ?
C7 C8 H8 120.3 . . ?
C3 C8 H8 120.3 . . ?
C10 C9 C14 117.8(6) . . ?
C10 C9 C1 118.9(7) . . ?
C14 C9 C1 123.2(7) . . ?
C11 C10 C9 121.0(7) . . ?
C11 C10 H10 119.5 . . ?
C9 C10 H10 119.5 . . ?
C12 C11 C10 120.0(8) . . ?
C12 C11 H11 120.0 . . ?
C10 C11 H11 120.0 . . ?
C11 C12 C13 120.3(6) . . ?
C11 C12 N3 119.5(7) . . ?
C13 C12 N3 120.3(7) . . ?
C14 C13 C12 119.5(7) . . ?
C14 C13 H13 120.2 . . ?
C12 C13 H13 120.2 . . ?
C13 C14 C9 121.2(7) . . ?
C13 C14 H14 119.4 . . ?
C9 C14 H14 119.4 . . ?
C16 C15 C20 117.9(6) . . ?
C16 C15 C2 121.5(7) . . ?
C20 C15 C2 120.5(6) . . ?
C17 C16 C15 121.4(7) . . ?
C17 C16 H16 119.3 . . ?
C15 C16 H16 119.3 . . ?
C18 C17 C16 119.8(7) . . ?
C18 C17 H17 120.1 . . ?
C16 C17 H17 120.1 . . ?
C17 C18 C19 120.4(6) . . ?
C17 C18 N5 121.1(6) . . ?
C19 C18 N5 118.6(7) . . ?
C20 C19 C18 119.7(7) . . ?
C20 C19 H19 120.1 . . ?
C18 C19 H19 120.1 . . ?
C19 C20 C15 120.8(7) . . ?
C19 C20 H20 119.6 . . ?
C15 C20 H20 119.6 . . ?
C22 C21 C26 115.9(6) . . ?
C22 C21 C2 121.0(6) . . ?
C26 C21 C2 123.1(6) . . ?
C23 C22 C21 122.9(6) . . ?
C23 C22 H22 118.6 . . ?
C21 C22 H22 118.6 . . ?
C22 C23 C24 120.1(7) . . ?
C22 C23 H23 119.9 . . ?
C24 C23 H23 119.9 . . ?
C23 C24 C25 119.2(6) . . ?
C23 C24 N7 119.5(6) . . ?
C25 C24 N7 121.3(6) . . ?
C26 C25 C24 119.9(6) . . ?
C26 C25 H25 120.1 . . ?
C24 C25 H25 120.1 . . ?
C25 C26 C21 121.9(7) . . ?
C25 C26 H26 119.1 . . ?
C21 C26 H26 119.1 . . ?
N1 C27 C28 107.6(8) . . ?
N1 C27 H27 126.2 . . ?
C28 C27 H27 126.2 . . ?
C27 C28 C29 104.2(7) . . ?
C27 C28 H28 127.9 . . ?
C29 C28 H28 127.9 . . ?
N2 C29 C28 112.3(8) . . ?
N2 C29 H29 123.8 . . ?
C28 C29 H29 123.8 . . ?
N3 C30 C31 106.5(8) . . ?
N3 C30 H30 126.7 . . ?
C31 C30 H30 126.7 . . ?
C32 C31 C30 105.2(8) . . ?
C32 C31 H31 127.4 . . ?
C30 C31 H31 127.4 . . ?
N4 C32 C31 112.9(7) . . ?
N4 C32 H32 123.5 . . ?
C31 C32 H32 123.5 . . ?
N5 C33 C34 106.7(8) . . ?
N5 C33 H33 126.6 . . ?
C34 C33 H33 126.6 . . ?
C35 C34 C33 104.8(7) . . ?
C35 C34 H34 127.6 . . ?
C33 C34 H34 127.6 . . ?
N6 C35 C34 112.9(7) . . ?
N6 C35 H35 123.6 . . ?
C34 C35 H35 123.6 . . ?
C37 C36 N7 109.0(6) . . ?
C37 C36 H36 125.5 . . ?
N7 C36 H36 125.5 . . ?
C36 C37 C38 104.2(6) . . ?
C36 C37 H37 127.9 . . ?
C38 C37 H37 127.9 . . ?
N8 C38 C37 111.8(6) . . ?
N8 C38 H38 124.1 . . ?
C37 C38 H38 124.1 . . ?
C27 N1 N2 111.4(6) . . ?
C27 N1 C6 128.0(7) . . ?
N2 N1 C6 120.4(6) . . ?
C29 N2 N1 104.5(8) . . ?
C29 N2 Ag2 132.0(6) . . ?
N1 N2 Ag2 118.1(4) . . ?
C30 N3 N4 111.7(6) . . ?
C30 N3 C12 128.3(7) . . ?
N4 N3 C12 120.0(7) . . ?
C32 N4 N3 103.7(7) . . ?
C33 N5 N6 111.4(6) . . ?
C33 N5 C18 127.1(7) . . ?
N6 N5 C18 121.4(6) . . ?
C35 N6 N5 104.2(6) . . ?
C35 N6 Ag1 123.2(5) . . ?
N5 N6 Ag1 130.2(4) . . ?
C36 N7 N8 108.6(5) . . ?
C36 N7 C24 127.9(6) . . ?
N8 N7 C24 123.4(5) . . ?
C38 N8 N7 106.4(5) . . ?
C38 N8 Ag1 123.4(5) . 4_456 ?
N7 N8 Ag1 129.6(4) . 4_456 ?
O3 N9 O1 121.6(7) . . ?
O3 N9 O2 119.8(9) . . ?
O1 N9 O2 118.6(8) . . ?
O5 N10 O6 120.6(7) . . ?
O5 N10 O4 118.7(8) . . ?
O6 N10 O4 120.7(8) . . ?
N9 O1 Ag2 89.1(4) . . ?
N9 O2 Ag2 99.4(5) . . ?
N10 O4 Ag1 101.9(5) . . ?

loop_
_geom_bond_atom_site_label_1
_geom_bond_atom_site_label_2
_geom_bond_distance
_geom_bond_site_symmetry_2
_geom_bond_publ_flag
Ag1 N8 2.210(5) 4_556 ?
Ag1 N6 2.217(6) . ?
Ag1 O4 2.487(6) . ?
Ag2 N2 2.205(7) . ?
Ag2 O2 2.318(7) . ?
Ag2 O1 2.550(6) . ?
C1 C2 1.329(9) . ?
C1 C9 1.493(9) . ?
C1 C3 1.493(9) . ?
C2 C21 1.486(9) . ?
C2 C15 1.497(9) . ?
C3 C8 1.391(9) . ?
C3 C4 1.395(10) . ?
C4 C5 1.387(9) . ?
C4 H4 0.9500 . ?
C5 C6 1.372(9) . ?
C5 H5 0.9500 . ?
C6 C7 1.367(10) . ?
C6 N1 1.434(8) . ?
C7 C8 1.386(9) . ?
C7 H7 0.9500 . ?
C8 H8 0.9500 . ?
C9 C10 1.390(10) . ?
C9 C14 1.393(10) . ?
C10 C11 1.385(9) . ?
C10 H10 0.9500 . ?
C11 C12 1.373(10) . ?
C11 H11 0.9500 . ?
C12 C13 1.380(11) . ?
C12 N3 1.420(8) . ?
C13 C14 1.384(9) . ?
C13 H13 0.9500 . ?
C14 H14 0.9500 . ?
C15 C16 1.393(10) . ?
C15 C20 1.408(11) . ?
C16 C17 1.386(8) . ?
C16 H16 0.9500 . ?
C17 C18 1.373(10) . ?
C17 H17 0.9500 . ?
C18 C19 1.395(10) . ?
C18 N5 1.425(8) . ?
C19 C20 1.380(8) . ?
C19 H19 0.9500 . ?
C20 H20 0.9500 . ?
C21 C22 1.402(10) . ?
C21 C26 1.411(9) . ?
C22 C23 1.361(9) . ?
C22 H22 0.9500 . ?
C23 C24 1.389(9) . ?
C23 H23 0.9500 . ?
C24 C25 1.398(9) . ?
C24 N7 1.412(8) . ?
C25 C26 1.378(9) . ?
C25 H25 0.9500 . ?
C26 H26 0.9500 . ?
C27 N1 1.342(10) . ?
C27 C28 1.379(10) . ?
C27 H27 0.9500 . ?
C28 C29 1.397(14) . ?
C28 H28 0.9500 . ?
C29 N2 1.323(9) . ?
C29 H29 0.9500 . ?
C30 N3 1.355(10) . ?
C30 C31 1.380(10) . ?
C30 H30 0.9500 . ?
C31 C32 1.368(13) . ?
C31 H31 0.9500 . ?
C32 N4 1.335(9) . ?
C32 H32 0.9500 . ?
C33 N5 1.352(9) . ?
C33 C34 1.383(11) . ?
C33 H33 0.9500 . ?
C34 C35 1.371(12) . ?
C34 H34 0.9500 . ?
C35 N6 1.326(8) . ?
C35 H35 0.9500 . ?
C36 C37 1.347(10) . ?
C36 N7 1.369(8) . ?
C36 H36 0.9500 . ?
C37 C38 1.404(10) . ?
C37 H37 0.9500 . ?
C38 N8 1.305(9) . ?
C38 H38 0.9500 . ?
N1 N2 1.370(8) . ?
N3 N4 1.367(9) . ?
N5 N6 1.363(9) . ?
N7 N8 1.365(7) . ?
N9 O3 1.219(9) . ?
N9 O1 1.250(9) . ?
N9 O2 1.278(7) . ?
N10 O5 1.211(9) . ?
N10 O6 1.245(9) . ?
N10 O4 1.259(9) . ?
